data_2007164
loop_
_publ_author_name
'Fu, Tai Y.'
'Scheffer, John R.'
'Trotter, James'
'Yang, Jie'

_publ_section_title
;
 Structure and Photochemistry of Four Adamantylacetophenones
;
_journal_issue 4
_journal_name_full 'Acta Crystallographica Section C'
_journal_page_first 491
_journal_page_last 496
_journal_paper_doi 10.1107/S0108270197015862
_journal_volume 54
_journal_year 1998
_chemical_formula_moiety 'C20 H23 N O'
_chemical_formula_sum 'C20 H23 N O'
_chemical_formula_weight 293.41
_space_group_IT_number 19
_symmetry_cell_setting orthorhombic
_symmetry_space_group_name_Hall 'P 2ac 2ab'
_symmetry_space_group_name_H-M 'P 21 21 21'
_cell_angle_alpha 90
_cell_angle_beta 90
_cell_angle_gamma 90
_cell_formula_units_Z 4
_cell_length_a 12.021(3)
_cell_length_b 20.149(3)
_cell_length_c 6.655(2)
_cell_measurement_reflns_used 25
_cell_measurement_temperature 294
_cell_measurement_theta_max 20.8
_cell_measurement_theta_min 18.9
_cell_volume 1611.9(7)
_computing_cell_refinement 'MSC/AFC Diffractometer Control Software'
_computing_data_collection
;
MSC/AFC Diffractometer Control Software
(Molecular Structure Corporation, 1989)
;
_computing_data_reduction 'TEXSAN (Molecular Structure Corporation, 1995)'
_computing_publication_material TEXSAN
_computing_structure_refinement TEXSAN
_computing_structure_solution 'SIR92 (Altomare et al., 1993)'
_diffrn_ambient_temperature 294
_diffrn_measurement_device 'Rigaku AFC6S'
_diffrn_measurement_method \w-2\q
_diffrn_radiation_monochromator graphite
_diffrn_radiation_source 'X-ray tube'
_diffrn_radiation_type 'Mo K\a'
_diffrn_radiation_wavelength 0.7107
_diffrn_reflns_av_R_equivalents 0.000
_diffrn_reflns_av_sigmaI/netI 0.060
_diffrn_reflns_limit_h_max 16
_diffrn_reflns_limit_h_min 0
_diffrn_reflns_limit_k_max 28
_diffrn_reflns_limit_k_min 0
_diffrn_reflns_limit_l_max 9
_diffrn_reflns_limit_l_min 0
_diffrn_reflns_number 2687
_diffrn_reflns_reduction_process 'Lp corrections applied'
_diffrn_reflns_theta_max 30.02
_diffrn_reflns_theta_min 1.98
_diffrn_standards_decay_% 0.07
_diffrn_standards_interval_count 200
_diffrn_standards_number 3
_exptl_absorpt_coefficient_mu 0.069
_exptl_absorpt_correction_T_max 1.000
_exptl_absorpt_correction_T_min 0.806
_exptl_absorpt_correction_type '\y scans (North, Phillips & Mathews, 1968)'
_exptl_crystal_colour colorless
_exptl_crystal_density_diffrn 1.209
_exptl_crystal_density_method 'not measured'
_exptl_crystal_description prism
_exptl_crystal_F_000 632
_exptl_crystal_size_max 0.70
_exptl_crystal_size_mid 0.50
_exptl_crystal_size_min 0.50
_refine_diff_density_max 0.28
_refine_diff_density_min -0.32
_refine_ls_extinction_method none
_refine_ls_goodness_of_fit_ref 1.45
_refine_ls_hydrogen_treatment noref
_refine_ls_matrix_type full
_refine_ls_number_constraints 0
_refine_ls_number_parameters 199
_refine_ls_number_reflns 2687
_refine_ls_number_restraints 0
_refine_ls_R_factor_gt 0.048
_refine_ls_shift/esd_max 0.0002
_refine_ls_shift/esd_mean 0.0001
_refine_ls_structure_factor_coef Fsqd
_refine_ls_weighting_details 'w = 1/[\s^2^(F~o~^2^) + 0.00109(F~o~^2^)^2^]'
_refine_ls_weighting_scheme calc
_refine_ls_wR_factor_ref 0.153
_reflns_number_gt 1780
_reflns_number_total 2687
_reflns_observed_criterion I>3\s(I)
_cod_data_source_file fg1351.cif
_cod_data_source_block 1c
_cod_depositor_comments
;
The following automatic conversions were performed:

'_refine_ls_weighting_scheme' value 'w = 1/[\s^2^(F~o~^2^) +
0.00109(F~o~^2^)^2^]' was changed to 'calc'. New tag
'_refine_ls_weighting_details' was created. The value of the new tag
was set to 'w = 1/[\s^2^(F~o~^2^) + 0.00109(F~o~^2^)^2^]'.

Automatic conversion script
Id: cif_fix_values 3143 2015-03-26 13:38:13Z robertas 
;
_cod_original_cell_volume 1611.9(5)
_cod_database_code 2007164

loop_
_symmetry_equiv_pos_as_xyz
'  +x,  +y,  +z'
'1/2-x,  -y,1/2+z'
'1/2+x,1/2-y,  -z'
'  -x,1/2+y,1/2-z'

loop_
_atom_site_aniso_label
_atom_site_aniso_U_11
_atom_site_aniso_U_22
_atom_site_aniso_U_33
_atom_site_aniso_U_12
_atom_site_aniso_U_13
_atom_site_aniso_U_23
O1 .082(2) .0660(10) .0450(10) -.0190(10) .0190(10) -.0010(10)
N1 .107(3) .074(2) .083(2) -.006(2) -.030(2) -.015(2)
C1 .0350(10) .0370(10) .0320(10) -.0015(9) .0022(9) -.0001(9)
C2 .0440(10) .0370(10) .0370(10) -.0020(10) -.0030(10) .0030(10)
C3 .0440(10) .0430(10) .0370(10) -.0090(10) -.0010(10) .0050(10)
C4 .0440(10) .061(2) .0410(10) -.0050(10) -.0060(10) .0010(10)
C5 .0460(10) .0590(10) .0380(10) .0040(10) -.0070(10) .0100(10)
C6 .0430(10) .0530(10) .066(2) .0100(10) .0050(10) .0030(10)
C7 .0440(10) .0540(10) .0430(10) -.0040(10) .0120(10) -.0100(10)
C8 .0430(10) .0420(10) .0360(10) -.0040(10) .0030(10) -.0060(10)
C9 .0490(10) .0430(10) .0330(10) .0000(10) .0030(10) .0080(10)
C10 .0450(10) .064(2) .0360(10) -.0090(10) .0080(10) .0030(10)
C11 .0400(10) .0420(10) .0490(10) .0020(10) .0050(10) .0000(10)
C12 .0360(10) .0540(10) .048(2) -.0020(10) .0080(10) -.0010(10)
C13 .0300(10) .0440(10) .0440(10) -.0012(9) .0050(10) .0040(10)
C14 .0410(10) .0450(10) .0440(10) -.0050(10) .0010(10) .0130(10)
C15 .0380(10) .064(2) .0400(10) -.0020(10) .0000(10) .0100(10)
C16 .0330(10) .0510(10) .0500(10) -.0020(10) .0000(10) -.0020(10)
C17 .0500(10) .0370(10) .056(2) -.0020(10) -.0080(10) .0080(10)
C18 .0450(10) .0500(10) .0430(10) -.0010(10) -.0040(10) .0090(10)
C19 .053(2) .061(2) .057(2) -.0020(10) -.0110(10) -.002(2)
C20 .058(2) .057(2) .065(2) -.0190(10) -.003(2) .0120(10)

loop_
_atom_site_label
_atom_site_fract_x
_atom_site_fract_y
_atom_site_fract_z
_atom_site_U_iso_or_equiv
_atom_site_thermal_displace_type
_atom_site_calc_flag
_atom_site_calc_attached_atom
_atom_site_refinement_flags
_atom_site_occupancy
O1 .5473(2) .42700(10) -.0859(3) .0645(7) Uani d ? . 1.000
N1 .7109(3) .6697(2) .7117(5) .0880(10) Uani d ? . 1.000
C1 .3554(2) .36100(10) .2018(3) .0348(5) Uani d ? . 1.000
C2 .3104(2) .29110(10) .2503(4) .0392(6) Uani d ? . 1.000
C3 .1843(2) .29080(10) .2804(4) .0411(6) Uani d ? . 1.000
C4 .1296(2) .31710(10) .0873(4) .0485(7) Uani d ? . 1.000
C5 .1712(2) .38750(10) .0413(4) .0476(7) Uani d ? . 1.000
C6 .1429(2) .43410(10) .2137(5) .0539(7) Uani d ? . 1.000
C7 .1982(2) .40820(10) .4070(4) .0468(7) Uani d ? . 1.000
C8 .3248(2) .40730(10) .3764(4) .0403(6) Uani d ? . 1.000
C9 .2978(2) .38580(10) .0108(4) .0419(6) Uani d ? . 1.000
C10 .1563(2) .33840(10) .4530(4) .0485(7) Uani d ? . 1.000
C11 .4827(2) .35550(10) .1715(4) .0438(7) Uani d ? . 1.000
C12 .5358(2) .41840(10) .0944(4) .0460(7) Uani d ? . 1.000
C13 .5735(2) .47170(10) .2354(4) .0392(6) Uani d ? . 1.000
C14 .6044(2) .45990(10) .4334(4) .0435(6) Uani d ? . 1.000
C15 .6427(2) .51030(10) .5535(4) .0472(7) Uani d ? . 1.000
C16 .6484(2) .57450(10) .4783(4) .0445(6) Uani d ? . 1.000
C17 .6171(2) .58760(10) .2803(5) .0477(7) Uani d ? . 1.000
C18 .5816(2) .53670(10) .1617(4) .0461(7) Uani d ? . 1.000
C19 .6835(3) .62720(10) .6094(5) .0571(8) Uani d ? . 1.000
C20 .1426(3) .22110(10) .3276(5) .0600(8) Uani d ? . 1.000
H1 .3283 .2622 .1423 .047 Uiso c ? . 1.000
H2 .3449 .2756 .3698 .047 Uiso c ? . 1.000
H3 .1479 .2886 -.0216 .058 Uiso c ? . 1.000
H4 .0511 .3180 .1045 .058 Uiso c ? . 1.000
H5 .1367 .4030 -.0782 .057 Uiso c ? . 1.000
H6 .1698 .4774 .1844 .065 Uiso c ? . 1.000
H7 .0645 .4356 .2314 .065 Uiso c ? . 1.000
H8 .1803 .4368 .5157 .056 Uiso c ? . 1.000
H9 .3597 .3920 .4958 .048 Uiso c ? . 1.000
H10 .3499 .4509 .3469 .048 Uiso c ? . 1.000
H11 .3235 .4292 -.0196 .050 Uiso c ? . 1.000
H12 .3150 .3568 -.0975 .050 Uiso c ? . 1.000
H13 .0779 .3396 .4709 .058 Uiso c ? . 1.000
H14 .1905 .3229 .5728 .058 Uiso c ? . 1.000
H15 .5158 .3446 .2969 .053 Uiso c ? . 1.000
H16 .4969 .3209 .0777 .053 Uiso c ? . 1.000
H17 .5988 .4162 .4864 .052 Uiso c ? . 1.000
H18 .6653 .5013 .6876 .057 Uiso c ? . 1.000
H19 .6206 .6315 .2286 .057 Uiso c ? . 1.000
H20 .5618 .5454 .0261 .055 Uiso c ? . 1.000
H21 .0643 .2222 .3466 .072 Uiso c ? . 1.000
H22 .1601 .1923 .2191 .072 Uiso c ? . 1.000
H23 .1775 .2055 .4466 .072 Uiso c ? . 1.000

loop_
_atom_type_symbol
_atom_type_scat_dispersion_real
_atom_type_scat_dispersion_imag
_atom_type_scat_source
C 0.003 0.002
;International Tables for Crystallography
(1992, Vol. C, Tables 4.2.6.8 and 6.1.1.1)
;
H 0.000 0.000
;International Tables for Crystallography
(1992, Vol. C, Table 6.1.1.2)
;
O 0.011 0.006
;International Tables for Crystallography
(1992, Vol. C, Tables 4.2.6.8 and 6.1.1.1)
;
N 0.006 0.003
;International Tables for Crystallography
(1992, Vol. C, Tables 4.2.6.8 and 6.1.1.1)
;

loop_
_geom_angle_atom_site_label_1
_geom_angle_atom_site_label_2
_geom_angle_atom_site_label_3
_geom_angle
_geom_angle_publ_flag
C2 C1 C8 108.2(2) no
C2 C1 C9 108.3(2) no
C2 C1 C11 108.0(2) no
C8 C1 C9 108.8(2) no
C8 C1 C11 112.2(2) no
C9 C1 C11 111.2(2) no
C1 C2 C3 112.2(2) no
C1 C2 H1 108.8 no
C1 C2 H2 108.8 no
C3 C2 H1 108.8 no
C3 C2 H2 108.8 no
H1 C2 H2 109.5 no
C2 C3 C4 108.3(2) no
C2 C3 C10 108.3(2) no
C2 C3 C20 110.9(2) no
C4 C3 C10 108.5(2) no
C4 C3 C20 110.5(2) no
C10 C3 C20 110.4(2) no
C3 C4 C5 110.2(2) no
C3 C4 H3 109.3 no
C3 C4 H4 109.3 no
C5 C4 H3 109.3 no
C5 C4 H4 109.3 no
H3 C4 H4 109.5 no
C4 C5 C6 110.3(2) no
C4 C5 C9 109.2(2) no
C4 C5 H5 109.2 no
C6 C5 C9 109.6(2) no
C6 C5 H5 109.2 no
C9 C5 H5 109.2 no
C5 C6 C7 108.9(2) no
C5 C6 H6 109.6 no
C5 C6 H7 109.6 no
C7 C6 H6 109.6 no
C7 C6 H7 109.6 no
H6 C6 H7 109.5 no
C6 C7 C8 108.7(2) no
C6 C7 C10 109.7(2) no
C6 C7 H8 109.4 no
C8 C7 C10 110.1(2) no
C8 C7 H8 109.4 no
C10 C7 H8 109.4 no
C1 C8 C7 110.2(2) no
C1 C8 H9 109.3 no
C1 C8 H10 109.3 no
C7 C8 H9 109.3 no
C7 C8 H10 109.3 no
H9 C8 H10 109.5 no
C1 C9 C5 110.2(2) no
C1 C9 H11 109.3 no
C1 C9 H12 109.3 no
C5 C9 H11 109.3 no
C5 C9 H12 109.3 no
H11 C9 H12 109.5 no
C3 C10 C7 110.7(2) no
C3 C10 H13 109.2 no
C3 C10 H14 109.2 no
C7 C10 H13 109.2 no
C7 C10 H14 109.2 no
H13 C10 H14 109.5 no
C1 C11 C12 113.7(2) no
C1 C11 H15 108.4 no
C1 C11 H16 108.4 no
C12 C11 H15 108.4 no
C12 C11 H16 108.4 no
H15 C11 H16 109.5 no
O1 C12 C11 120.1(3) no
O1 C12 C13 118.7(3) no
C11 C12 C13 121.2(2) no
C12 C13 C14 123.5(2) no
C12 C13 C18 118.2(2) no
C14 C13 C18 118.3(2) no
C13 C14 C15 121.0(2) no
C13 C14 H17 119.5 no
C15 C14 H17 119.5 no
C14 C15 C16 119.7(2) no
C14 C15 H18 120.1 no
C16 C15 H18 120.1 no
C15 C16 C17 120.2(2) no
C15 C16 C19 118.9(2) no
C17 C16 C19 120.8(2) no
C16 C17 C18 119.3(2) no
C16 C17 H19 120.4 no
C18 C17 H19 120.4 no
C13 C18 C17 121.5(2) no
C13 C18 H20 119.3 no
C17 C18 H20 119.3 no
N1 C19 C16 179.1(3) no
C3 C20 H21 109.5 no
C3 C20 H22 109.5 no
C3 C20 H23 109.5 no
H21 C20 H22 109.5 no
H21 C20 H23 109.5 no
H22 C20 H23 109.5 no

loop_
_geom_bond_atom_site_label_1
_geom_bond_atom_site_label_2
_geom_bond_site_symmetry_1
_geom_bond_site_symmetry_2
_geom_bond_distance
_geom_bond_publ_flag
O1 C12 . . 1.220(3) no
N1 C19 . . 1.143(4) no
C1 C2 . . 1.542(3) no
C1 C8 . . 1.535(3) no
C1 C9 . . 1.531(3) no
C1 C11 . . 1.548(3) no
C2 C3 . . 1.529(3) no
C2 H1 . . .95 no
C2 H2 . . .95 no
C3 C4 . . 1.538(3) no
C3 C10 . . 1.534(4) no
C3 C20 . . 1.523(4) no
C4 C5 . . 1.535(4) no
C4 H3 . . .95 no
C4 H4 . . .95 no
C5 C6 . . 1.521(4) no
C5 C9 . . 1.535(4) no
C5 H5 . . .95 no
C6 C7 . . 1.540(4) no
C6 H6 . . .95 no
C6 H7 . . .95 no
C7 C8 . . 1.536(4) no
C7 C10 . . 1.525(4) no
C7 H8 . . .95 no
C8 H9 . . .95 no
C8 H10 . . .95 no
C9 H11 . . .95 no
C9 H12 . . .95 no
C10 H13 . . .95 no
C10 H14 . . .95 no
C11 C12 . . 1.509(4) no
C11 H15 . . .95 no
C11 H16 . . .95 no
C12 C13 . . 1.497(4) no
C13 C14 . . 1.389(4) no
C13 C18 . . 1.401(4) no
C14 C15 . . 1.372(4) no
C14 H17 . . .95 no
C15 C16 . . 1.390(4) no
C15 H18 . . .95 no
C16 C17 . . 1.396(4) no
C16 C19 . . 1.437(4) no
C17 C18 . . 1.363(4) no
C17 H19 . . .95 no
C18 H20 . . .95 no
C20 H21 . . .95 no
C20 H22 . . .95 no
C20 H23 . . .95 no

loop_
_geom_contact_atom_site_label_1
_geom_contact_atom_site_label_2
_geom_contact_distance
_geom_contact_site_symmetry_2
_geom_contact_publ_flag
O1 C15 3.145(3) 1_554 no
O1 C14 3.338(3) 1_554 no
O1 C20 3.580(4) 3 no
C12 C19 3.499(4) 2_664 no
C15 C18 3.521(4) 2_665 no

loop_
_geom_torsion_atom_site_label_1
_geom_torsion_atom_site_label_2
_geom_torsion_atom_site_label_3
_geom_torsion_atom_site_label_4
_geom_torsion
_geom_torsion_publ_flag
O1 C12 C11 C1 -92.0(3) no
O1 C12 C13 C14 -154.8(3) no
O1 C12 C13 C18 23.0(4) no
N1 C19 C16 C15 -169.9(2) no
N1 C19 C16 C17 8.1(2) no
C1 C2 C3 C4 58.6(3) no
C1 C2 C3 C10 -58.8(3) no
C1 C2 C3 C20 179.9(2) no
C1 C8 C7 C6 -60.8(3) no
C1 C8 C7 C10 59.5(3) no
C1 C9 C5 C4 -60.7(3) no
C1 C9 C5 C6 60.2(3) no
C1 C11 C12 C13 86.9(3) no
C2 C1 C8 C7 -58.1(3) no
C2 C1 C9 C5 58.7(3) no
C2 C1 C11 C12 171.9(2) no
C2 C3 C4 C5 -58.8(3) no
C2 C3 C10 C7 58.2(3) no
C3 C2 C1 C8 59.1(3) no
C3 C2 C1 C9 -58.7(2) no
C3 C2 C1 C11 -179.2(2) no
C3 C4 C5 C6 -59.9(3) no
C3 C4 C5 C9 60.6(3) no
C3 C10 C7 C6 60.1(3) no
C3 C10 C7 C8 -59.5(3) no
C4 C3 C10 C7 -59.1(3) no
C4 C5 C6 C7 59.4(3) no
C5 C4 C3 C10 58.4(3) no
C5 C4 C3 C20 179.6(2) no
C5 C6 C7 C8 61.1(3) no
C5 C6 C7 C10 -59.4(3) no
C5 C9 C1 C8 -58.7(3) no
C5 C9 C1 C11 177.2(2) no
C7 C6 C5 C9 -60.9(3) no
C7 C8 C1 C9 59.4(3) no
C7 C8 C1 C11 -177.1(2) no
C7 C10 C3 C20 179.8(2) no
C8 C1 C11 C12 -68.9(3) no
C9 C1 C11 C12 53.2(3) no
C11 C12 C13 C14 26.3(4) no
C11 C12 C13 C18 -155.9(2) no
C12 C13 C14 C15 177.2(2) no
C12 C13 C18 C17 -178.8(3) no
C13 C14 C15 C16 1.6(4) no
C13 C18 C17 C16 1.3(4) no
C14 C13 C18 C17 -0.9(4) no
C14 C15 C16 C17 -1.1(4) no
C14 C15 C16 C19 176.9(3) no
C15 C14 C13 C18 -0.6(4) no
C15 C16 C17 C18 -0.3(4) no
C18 C17 C16 C19 -178.3(3) no
